data_4320948
loop_
_publ_author_name
'Berthold Nock'
'Theodosia Maina'
'Francesco Tisato'
'Minas Papadopoulos'
'Catherine P. Raptopoulou'
'Aris Terzis'
'Efstratios Chiotellis'

_publ_section_title
;
 Synthesis and Characterization of Six-Coordinate "3 + 2" Mixed-Ligand
 Oxorhenium Complexes with theo-Diphenylphosphinophenolato Ligand and
 Tridentate Coligands of Different N and S Donor Atom Combinations
;
_journal_name_full 'Inorganic Chemistry'
_journal_page_first 2178
_journal_page_last 2184
_journal_paper_doi 10.1021/ic991341k
_journal_volume 39
_journal_year 2000
_chemical_formula_analytical ReO{[(C2H5)2NCH2CH2CH2CH2S][o-OC6H4P(C6H5)2]}
_chemical_formula_sum 'C26 H32 N2 O2 P Re S'
_chemical_formula_weight 653.77
_chemical_name_systematic
; 
 ? 
;
_space_group_IT_number 33
_symmetry_cell_setting orthorhombic
_symmetry_space_group_name_Hall 'P -2n 2a'
_symmetry_space_group_name_H-M 'P 21 c n'
_atom_sites_solution_hydrogens geom
_atom_sites_solution_primary direct
_atom_sites_solution_secondary difmap
_audit_creation_method SHELXL
_cell_angle_alpha 90.00
_cell_angle_beta 90.00
_cell_angle_gamma 90.00
_cell_formula_units_Z 4
_cell_length_a 11.806(2)
_cell_length_b 10.067(2)
_cell_length_c 21.332(5)
_cell_measurement_reflns_used 25
_cell_measurement_temperature 298
_cell_measurement_theta_max 27
_cell_measurement_theta_min 12
_cell_volume 2535.3(9)
_computing_cell_refinement 'Program LEAST (UCLA Crystallographic package, C.E.Strouse, 1994)'
_computing_data_collection 'Program COLLECT (UCLA Crystallographic package, C.E.Strouse, 1994)'
_computing_data_reduction 'Program REDUCE (UCLA Crystallographic package, C.E.Strouse, 1994)'
_computing_molecular_graphics ORTEP
_computing_structure_refinement 'SHELXL-93 (Sheldrick, 1993)'
_computing_structure_solution 'SHELXS-86 (Sheldrick, 1990)'
_diffrn_ambient_temperature 298
_diffrn_measurement_device 'P21 Nicolet upgraded by Crystal Logic'
_diffrn_measurement_method 'theta-2theta scans'
_diffrn_radiation_monochromator graphite
_diffrn_radiation_source 'fine-focus sealed tube'
_diffrn_radiation_type CuK\a
_diffrn_radiation_wavelength 1.54180
_diffrn_reflns_av_R_equivalents 0.0000
_diffrn_reflns_av_sigmaI/netI 0.0421
_diffrn_reflns_limit_h_max 13
_diffrn_reflns_limit_h_min -13
_diffrn_reflns_limit_k_max 0
_diffrn_reflns_limit_k_min -11
_diffrn_reflns_limit_l_max 24
_diffrn_reflns_limit_l_min 0
_diffrn_reflns_number 3991
_diffrn_reflns_theta_max 61.96
_diffrn_reflns_theta_min 4.14
_diffrn_standards_decay_% 1.2
_diffrn_standards_interval_count 97
_diffrn_standards_number 3
_exptl_absorpt_coefficient_mu 10.943
_exptl_absorpt_correction_T_max 1.00
_exptl_absorpt_correction_T_min 0.85
_exptl_absorpt_correction_type 'psi-scan empirical'
_exptl_crystal_colour red
_exptl_crystal_density_diffrn 1.713
_exptl_crystal_density_meas 1.69
_exptl_crystal_density_method 'floating method'
_exptl_crystal_description 'chunky piece'
_exptl_crystal_F_000 1296
_exptl_crystal_size_max 0.40
_exptl_crystal_size_mid 0.20
_exptl_crystal_size_min 0.15
_refine_diff_density_max 1.335
_refine_diff_density_min -0.893
_refine_diff_density_rms 0.086
_refine_ls_abs_structure_details 'Flack H D (1983), Acta Cryst. A39, 876-881'
_refine_ls_abs_structure_Flack -0.025(12)
_refine_ls_extinction_coef 0.00255(10)
_refine_ls_extinction_expression Fc^*^=kFc[1+0.001xFc^2^\l^3^/sin(2\q)]^-1/4^
_refine_ls_extinction_method SHELXL
_refine_ls_goodness_of_fit_all 1.052
_refine_ls_goodness_of_fit_obs 1.047
_refine_ls_matrix_type full
_refine_ls_number_parameters 388
_refine_ls_number_reflns 3991
_refine_ls_number_restraints 1
_refine_ls_restrained_S_all 1.052
_refine_ls_restrained_S_obs 1.047
_refine_ls_R_factor_all 0.0313
_refine_ls_R_factor_obs 0.0300
_refine_ls_shift/esd_max -0.085
_refine_ls_shift/esd_mean 0.003
_refine_ls_structure_factor_coef Fsqd
_refine_ls_weighting_details 'w=1/[\s^2^(Fo^2^)+(0.0520P)^2^+2.8675P] where P=(Fo^2^+2Fc^2^)/3'
_refine_ls_weighting_scheme calc
_refine_ls_wR_factor_all 0.0813
_refine_ls_wR_factor_obs 0.0795
_reflns_number_observed 3867
_reflns_number_total 3991
_reflns_observed_criterion >2sigma(I)
_cod_data_source_file ic991341k_2.cif
_cod_data_source_block shel93
_cod_depositor_comments
;
The following automatic conversions were performed:

'_refine_ls_weighting_scheme' value 'calc
w=1/[\s^2^(Fo^2^)+(0.0520P)^2^+2.8675P] where P=(Fo^2^+2Fc^2^)/3' was
changed to 'calc'. New tag '_refine_ls_weighting_details' was
created. The value of the new tag was set to
'w=1/[\s^2^(Fo^2^)+(0.0520P)^2^+2.8675P] where P=(Fo^2^+2Fc^2^)/3'.

Automatic conversion script
Id: cif_fix_values 3143 2015-03-26 13:38:13Z robertas 
;
_cod_original_cell_volume 2535.4(9)
_cod_database_code 4320948

loop_
_symmetry_equiv_pos_as_xyz
'x, y, z'
'x+1/2, -y, -z'
'x, -y+1/2, z+1/2'
'x+1/2, y+1/2, -z+1/2'

loop_
_atom_site_aniso_label
_atom_site_aniso_U_11
_atom_site_aniso_U_22
_atom_site_aniso_U_33
_atom_site_aniso_U_23
_atom_site_aniso_U_13
_atom_site_aniso_U_12
Re 0.0210(2) 0.0124(2) 0.0248(2) 0.00004(7) -0.00168(13) 0.00005(13)
S1 0.0216(8) 0.0304(9) 0.0478(10) 0.0032(7) 0.0035(7) 0.0000(6)
N1 0.024(4) 0.024(4) 0.032(4) -0.001(2) 0.000(2) 0.002(2)
N2 0.032(4) 0.021(2) 0.034(3) 0.001(2) -0.001(2) 0.003(2)
P 0.0278(6) 0.0137(6) 0.0292(7) 0.0006(5) -0.0063(6) -0.0009(5)
O1 0.036(2) 0.016(2) 0.035(2) -0.0035(14) 0.001(3) -0.003(3)
O2 0.025(3) 0.023(2) 0.028(2) -0.0013(15) -0.0034(14) 0.0017(15)
C1 0.029(4) 0.035(4) 0.051(4) 0.008(3) -0.004(3) 0.010(3)
C2 0.041(5) 0.041(5) 0.036(4) 0.008(4) -0.010(3) 0.002(3)
C3 0.047(4) 0.031(3) 0.035(4) 0.002(3) 0.009(3) 0.009(3)
C4 0.041(4) 0.025(4) 0.051(5) 0.009(4) 0.016(3) -0.004(3)
C5 0.023(4) 0.047(4) 0.045(4) -0.015(3) -0.011(3) -0.002(3)
C6 0.032(4) 0.035(4) 0.063(5) -0.003(4) 0.001(4) -0.008(3)
C7 0.033(4) 0.038(4) 0.039(3) -0.012(3) 0.009(3) -0.002(3)
C8 0.041(5) 0.062(5) 0.071(6) -0.013(5) 0.019(4) -0.003(4)
C9 0.011(3) 0.018(2) 0.037(3) -0.009(2) 0.004(3) -0.002(3)
C10 0.022(3) 0.028(3) 0.046(4) -0.015(3) 0.006(3) -0.006(2)
C11 0.031(5) 0.025(3) 0.068(5) -0.020(3) 0.011(3) -0.005(3)
C12 0.041(6) 0.020(4) 0.061(5) -0.004(3) 0.020(3) 0.002(3)
C13 0.034(3) 0.019(3) 0.054(4) 0.000(3) 0.011(3) 0.003(3)
C14 0.024(3) 0.018(3) 0.039(3) -0.003(2) 0.005(2) -0.002(2)
C15 0.042(3) 0.017(3) 0.027(3) 0.003(2) -0.007(2) -0.002(2)
C16 0.079(5) 0.022(3) 0.029(3) -0.005(3) 0.006(3) -0.007(3)
C17 0.088(6) 0.045(5) 0.030(4) -0.005(3) 0.008(4) 0.004(4)
C18 0.075(6) 0.050(5) 0.034(4) -0.008(3) 0.009(4) 0.000(4)
C19 0.060(5) 0.045(4) 0.046(4) 0.000(3) 0.016(4) -0.014(4)
C20 0.050(4) 0.028(4) 0.035(3) -0.004(3) 0.000(3) -0.010(3)
C21 0.036(4) 0.021(3) 0.051(4) 0.012(3) -0.019(3) -0.007(3)
C22 0.062(5) 0.046(5) 0.062(5) 0.025(4) -0.025(4) -0.027(4)
C23 0.068(6) 0.059(6) 0.092(7) 0.042(5) -0.057(6) -0.034(5)
C24 0.053(6) 0.045(5) 0.157(11) 0.045(7) -0.066(7) -0.023(5)
C25 0.031(4) 0.042(5) 0.151(11) 0.021(6) -0.016(5) 0.003(3)
C26 0.031(4) 0.025(4) 0.098(6) 0.001(4) -0.017(4) -0.001(3)

loop_
_atom_site_label
_atom_site_type_symbol
_atom_site_fract_x
_atom_site_fract_y
_atom_site_fract_z
_atom_site_U_iso_or_equiv
_atom_site_thermal_displace_type
_atom_site_occupancy
_atom_site_calc_flag
_atom_site_refinement_flags
_atom_site_disorder_group
Re Re 0.99849(4) 0.78986(2) 0.913940(8) 0.01936(13) Uani 1 d . .
S1 S 0.81403(14) 0.77933(15) 0.94794(11) 0.0333(4) Uani 1 d . .
N1 N 1.2002(6) 0.7913(5) 0.9126(2) 0.027(2) Uani 1 d . .
N2 N 1.0307(4) 0.6924(5) 0.9905(3) 0.0290(14) Uani 1 d . .
P P 0.95068(14) 0.96991(13) 0.83997(6) 0.0236(3) Uani 1 d . .
O1 O 0.9992(5) 0.6794(4) 0.8532(2) 0.0288(7) Uani 1 d . .
O2 O 1.0254(3) 0.9604(4) 0.9669(2) 0.0254(10) Uani 1 d . .
C1 C 1.2226(6) 0.6785(9) 0.9557(4) 0.039(2) Uani 1 d . .
C2 C 1.1479(8) 0.6865(10) 1.0127(4) 0.040(2) Uani 1 d . .
C3 C 0.9466(7) 0.6703(8) 1.0388(3) 0.0380(14) Uani 1 d . .
C4 C 0.8330(7) 0.6519(8) 1.0084(4) 0.039(2) Uani 1 d . .
C5 C 1.2582(6) 0.9111(8) 0.9380(4) 0.039(2) Uani 1 d . .
C6 C 1.2646(6) 1.0281(7) 0.8938(4) 0.043(2) Uani 1 d . .
H6A H 1.2902(58) 1.1051(19) 0.9163(9) 0.085(21) Uiso 1 calc R .
H6B H 1.1910(13) 1.0450(44) 0.8764(26) 0.085(21) Uiso 1 calc R .
H6C H 1.3168(46) 1.0085(29) 0.8605(19) 0.085(21) Uiso 1 calc R .
C7 C 1.2443(6) 0.7573(9) 0.8490(4) 0.037(2) Uani 1 d . .
C8 C 1.3700(9) 0.7259(9) 0.8451(5) 0.058(2) Uani 1 d . .
H8A H 1.3918(12) 0.7170(49) 0.8020(5) 0.056(19) Uiso 1 calc R .
H8B H 1.3851(11) 0.6443(28) 0.8669(20) 0.056(19) Uiso 1 calc R .
H8C H 1.4125(9) 0.7966(26) 0.8641(22) 0.056(19) Uiso 1 calc R .
C9 C 1.0092(6) 1.0849(5) 0.9480(2) 0.0222(11) Uani 1 d . .
C10 C 1.0337(6) 1.1918(6) 0.9887(4) 0.032(2) Uani 1 d . .
C11 C 1.0152(6) 1.3204(7) 0.9691(4) 0.041(2) Uani 1 d . .
C12 C 0.9697(6) 1.3496(8) 0.9115(3) 0.041(2) Uani 1 d . .
C13 C 0.9427(6) 1.2459(7) 0.8709(3) 0.0354(15) Uani 1 d . .
C14 C 0.9651(5) 1.1142(6) 0.8887(3) 0.0268(14) Uani 1 d . .
C15 C 1.0416(6) 0.9888(6) 0.7713(3) 0.0286(13) Uani 1 d . .
C16 C 1.0635(8) 0.8753(7) 0.7351(3) 0.043(2) Uani 1 d . .
C17 C 1.1357(9) 0.8833(9) 0.6849(3) 0.054(2) Uani 1 d . .
C18 C 1.1905(9) 1.0005(9) 0.6696(4) 0.053(2) Uani 1 d . .
C19 C 1.1673(7) 1.1109(8) 0.7054(4) 0.050(2) Uani 1 d . .
C20 C 1.0958(6) 1.1057(7) 0.7550(3) 0.038(2) Uani 1 d . .
C21 C 0.8063(6) 0.9765(6) 0.8093(3) 0.036(2) Uani 1 d . .
C22 C 0.7794(8) 0.9430(8) 0.7475(4) 0.057(2) Uani 1 d . .
H22 H 0.8363(8) 0.9169(8) 0.7200(4) 0.064(12) Uiso 1 calc R .
C23 C 0.6679(9) 0.9485(10) 0.7272(5) 0.073(3) Uani 1 d . .
H23 H 0.6504(9) 0.9290(10) 0.6857(5) 0.064(12) Uiso 1 calc R .
C24 C 0.5822(9) 0.9833(10) 0.7688(7) 0.085(4) Uani 1 d . .
H24 H 0.5074(9) 0.9856(10) 0.7553(7) 0.064(12) Uiso 1 calc R .
C25 C 0.6074(7) 1.0136(9) 0.8287(6) 0.075(3) Uani 1 d . .
H25 H 0.5494(7) 1.0368(9) 0.8562(6) 0.064(12) Uiso 1 calc R .
C26 C 0.7190(6) 1.0107(8) 0.8504(5) 0.051(2) Uani 1 d . .
H26 H 0.7350(6) 1.0315(8) 0.8919(5) 0.064(12) Uiso 1 calc R .
H1A H 1.2003(65) 0.5997(85) 0.9416(34) 0.033(19) Uiso 1 d . .
H1B H 1.3054(75) 0.6666(84) 0.9634(37) 0.045(21) Uiso 1 d . .
H2A H 1.1610(80) 0.6056(104) 1.0292(42) 0.060(29) Uiso 1 d . .
H2B H 1.1699(63) 0.7695(73) 1.0332(33) 0.025(18) Uiso 1 d . .
H3A H 0.9747(65) 0.5801(73) 1.0642(31) 0.040(19) Uiso 1 d . .
H3B H 0.9587(60) 0.7334(80) 1.0697(38) 0.027(18) Uiso 1 d . .
H4A H 0.8302(59) 0.5609(74) 0.9887(31) 0.031(17) Uiso 1 d . .
H4B H 0.7785(64) 0.6557(77) 1.0422(35) 0.032(18) Uiso 1 d . .
H5A H 1.2212(75) 0.9422(83) 0.9788(38) 0.051(23) Uiso 1 d . .
H5B H 1.3214(57) 0.9009(55) 0.9474(25) 0.006(13) Uiso 1 d . .
H7A H 1.1858(87) 0.6863(91) 0.8369(42) 0.050(25) Uiso 1 d . .
H7B H 1.2336(125) 0.8261(152) 0.8295(61) 0.098(48) Uiso 1 d . .
H10 H 1.0681(64) 1.1643(76) 1.0299(36) 0.031(18) Uiso 1 d . .
H11 H 1.0288(62) 1.3952(82) 0.9951(34) 0.046(21) Uiso 1 d . .
H12 H 0.9530(83) 1.4319(106) 0.8978(41) 0.058(25) Uiso 1 d . .
H13 H 0.9079(110) 1.2502(107) 0.8237(56) 0.074(32) Uiso 1 d . .
H16 H 1.0369(55) 0.7930(59) 0.7464(29) 0.018(17) Uiso 1 d . .
H17 H 1.1607(103) 0.8117(116) 0.6599(52) 0.069(33) Uiso 1 d . .
H18 H 1.2289(71) 1.0043(86) 0.6273(39) 0.048(22) Uiso 1 d . .
H19 H 1.1867(107) 1.2112(98) 0.6933(55) 0.075(34) Uiso 1 d . .
H20 H 1.0755(59) 1.1758(82) 0.7803(34) 0.027(17) Uiso 1 d . .

loop_
_atom_type_symbol
_atom_type_description
_atom_type_scat_dispersion_real
_atom_type_scat_dispersion_imag
_atom_type_scat_source
C C 0.0181 0.0091 'International Tables Vol C Tables 4.2.6.8 and 6.1.1.4'
H H 0.0000 0.0000 'International Tables Vol C Tables 4.2.6.8 and 6.1.1.4'
N N 0.0311 0.0180 'International Tables Vol C Tables 4.2.6.8 and 6.1.1.4'
O O 0.0492 0.0322 'International Tables Vol C Tables 4.2.6.8 and 6.1.1.4'
S S 0.3331 0.5567 'International Tables Vol C Tables 4.2.6.8 and 6.1.1.4'
P P 0.2955 0.4335 'International Tables Vol C Tables 4.2.6.8 and 6.1.1.4'
Re Re -5.2083 5.8923 'International Tables Vol C Tables 4.2.6.8 and 6.1.1.4'

loop_
_geom_angle_atom_site_label_1
_geom_angle_atom_site_label_2
_geom_angle_atom_site_label_3
_geom_angle
_geom_angle_site_symmetry_1
_geom_angle_site_symmetry_3
_geom_angle_publ_flag
O1 Re N2 107.9(2) . . ?
O1 Re O2 161.6(2) . . ?
N2 Re O2 86.0(2) . . ?
O1 Re S1 102.4(2) . . ?
N2 Re S1 84.1(2) . . ?
O2 Re S1 90.65(11) . . ?
O1 Re N1 89.4(2) . . ?
N2 Re N1 79.5(2) . . ?
O2 Re N1 81.3(2) . . ?
S1 Re N1 162.1(2) . . ?
O1 Re P 89.68(14) . . ?
N2 Re P 162.3(2) . . ?
O2 Re P 77.06(11) . . ?
S1 Re P 91.09(6) . . ?
N1 Re P 102.51(13) . . ?
C4 S1 Re 98.0(3) . . ?
C1 N1 C5 108.3(6) . . ?
C1 N1 C7 108.9(6) . . ?
C5 N1 C7 110.8(6) . . ?
C1 N1 Re 99.6(4) . . ?
C5 N1 Re 117.5(4) . . ?
C7 N1 Re 111.0(4) . . ?
C3 N2 C2 114.3(6) . . ?
C3 N2 Re 122.8(4) . . ?
C2 N2 Re 118.5(5) . . ?
C14 P C15 108.9(3) . . ?
C14 P C21 105.4(3) . . ?
C15 P C21 104.9(3) . . ?
C14 P Re 101.7(2) . . ?
C15 P Re 117.0(2) . . ?
C21 P Re 118.0(2) . . ?
C9 O2 Re 126.3(3) . . ?
N1 C1 C2 110.7(6) . . ?
N2 C2 C1 107.1(6) . . ?
N2 C3 C4 108.9(6) . . ?
C3 C4 S1 109.1(5) . . ?
N1 C5 C6 115.3(6) . . ?
N1 C7 C8 116.0(7) . . ?
O2 C9 C14 121.7(4) . . ?
O2 C9 C10 120.1(5) . . ?
C14 C9 C10 118.1(5) . . ?
C11 C10 C9 119.8(7) . . ?
C12 C11 C10 122.4(6) . . ?
C11 C12 C13 119.0(7) . . ?
C12 C13 C14 119.7(7) . . ?
C9 C14 C13 120.9(6) . . ?
C9 C14 P 112.9(4) . . ?
C13 C14 P 126.2(5) . . ?
C20 C15 C16 117.9(6) . . ?
C20 C15 P 124.2(5) . . ?
C16 C15 P 117.8(5) . . ?
C17 C16 C15 119.8(7) . . ?
C16 C17 C18 121.6(8) . . ?
C19 C18 C17 117.8(8) . . ?
C20 C19 C18 121.7(8) . . ?
C19 C20 C15 121.2(7) . . ?
C26 C21 C22 119.0(7) . . ?
C26 C21 P 118.3(6) . . ?
C22 C21 P 122.7(6) . . ?
C23 C22 C21 120.0(10) . . ?
C22 C23 C24 120.1(10) . . ?
C25 C24 C23 120.2(8) . . ?
C24 C25 C26 121.1(11) . . ?
C21 C26 C25 119.6(10) . . ?

loop_
_geom_bond_atom_site_label_1
_geom_bond_atom_site_label_2
_geom_bond_distance
_geom_bond_site_symmetry_2
_geom_bond_publ_flag
Re O1 1.707(3) . ?
Re N2 1.942(5) . ?
Re O2 2.080(4) . ?
Re S1 2.298(2) . ?
Re N1 2.381(7) . ?
Re P 2.4686(14) . ?
S1 C4 1.832(8) . ?
N1 C1 1.484(9) . ?
N1 C5 1.489(9) . ?
N1 C7 1.494(9) . ?
N2 C3 1.448(9) . ?
N2 C2 1.464(10) . ?
P C14 1.794(6) . ?
P C15 1.825(7) . ?
P C21 1.827(6) . ?
O2 C9 1.331(6) . ?
C1 C2 1.505(12) . ?
C3 C4 1.502(11) . ?
C5 C6 1.510(11) . ?
C7 C8 1.519(13) . ?
C9 C14 1.400(9) . ?
C9 C10 1.412(8) . ?
C10 C11 1.378(10) . ?
C11 C12 1.372(11) . ?
C12 C13 1.394(11) . ?
C13 C14 1.404(9) . ?
C15 C20 1.384(9) . ?
C15 C16 1.403(9) . ?
C16 C17 1.372(11) . ?
C17 C18 1.384(13) . ?
C18 C19 1.376(12) . ?
C19 C20 1.354(10) . ?
C21 C26 1.396(12) . ?
C21 C22 1.398(11) . ?
C22 C23 1.387(13) . ?
C23 C24 1.39(2) . ?
C24 C25 1.35(2) . ?
C25 C26 1.396(12) . ?
